data_2236236
loop_
_publ_author_name
'Rivera, Augusto'
'Pacheco, Dency Jos\'e'
'R\'ios-Motta, Jaime'
'Maldonado, Mauricio'
'Bolte, Michael'

_publ_section_title
;
 <i>rac</i>-4-Chloro-2-[({2-[(3-chloro-6-hydroxy-2,4-dimethylbenzyl)(methyl)amino]propyl}(methyl)amino)methyl]-3,5-dimethylphenol
;
_journal_coeditor_code GO2069
_journal_issue 10
_journal_name_full 'Acta Crystallographica Section E'
_journal_page_first o2997
_journal_paper_doi 10.1107/S1600536812039694
_journal_volume 68
_journal_year 2012
_chemical_formula_iupac 'C23 H32 Cl2 N2 O2'
_chemical_formula_moiety 'C23 H32 Cl2 N2 O2'
_chemical_formula_sum 'C23 H32 Cl2 N2 O2'
_chemical_formula_weight 439.41
_chemical_name_systematic
<i>rac</i>-4-Chloro-2-[({2-[(3-chloro-6-hydroxy-2,4-dimethylbenzyl)(methyl)amino]propyl}(methyl)amino)methyl]-3,5-dimethylphenol
_space_group_IT_number 14
_symmetry_cell_setting monoclinic
_symmetry_space_group_name_Hall '-P 2yn'
_symmetry_space_group_name_H-M 'P 1 21/n 1'
_atom_sites_solution_hydrogens geom
_atom_sites_solution_primary direct
_atom_sites_solution_secondary difmap
_audit_creation_method SHELXL97
_cell_angle_alpha 90.00
_cell_angle_beta 90.348(7)
_cell_angle_gamma 90.00
_cell_formula_units_Z 2
_cell_length_a 9.5011(8)
_cell_length_b 11.9060(13)
_cell_length_c 9.9824(9)
_cell_measurement_reflns_used 11821
_cell_measurement_temperature 173(2)
_cell_measurement_theta_max 28.06
_cell_measurement_theta_min 2.41
_cell_volume 1129.19(19)
_computing_cell_refinement 'X-AREA (Stoe & Cie, 2001)'
_computing_data_collection 'X-AREA (Stoe & Cie, 2001)'
_computing_data_reduction 'X-AREA (Stoe & Cie, 2001)'
_computing_molecular_graphics 'XP in SHELXTL-Plus (Sheldrick, 2008)'
_computing_publication_material 'SHELXL97 (Sheldrick, 2008)'
_computing_structure_refinement 'SHELXL97 (Sheldrick, 2008)'
_computing_structure_solution 'SHELXS97 (Sheldrick, 2008)'
_diffrn_ambient_temperature 173(2)
_diffrn_measured_fraction_theta_full 0.994
_diffrn_measured_fraction_theta_max 0.994
_diffrn_measurement_device_type 'Stoe IPDS II two-circle'
_diffrn_measurement_method \w
_diffrn_radiation_monochromator 'Genix 3D multilayer optics'
_diffrn_radiation_source 'Genix 3D I\mS microfocus X-ray source'
_diffrn_radiation_type MoK\a
_diffrn_radiation_wavelength 0.71073
_diffrn_reflns_av_R_equivalents 0.0743
_diffrn_reflns_av_sigmaI/netI 0.0384
_diffrn_reflns_limit_h_max 11
_diffrn_reflns_limit_h_min -11
_diffrn_reflns_limit_k_max 14
_diffrn_reflns_limit_k_min -14
_diffrn_reflns_limit_l_max 11
_diffrn_reflns_limit_l_min -11
_diffrn_reflns_number 11151
_diffrn_reflns_theta_full 25.00
_diffrn_reflns_theta_max 25.34
_diffrn_reflns_theta_min 3.42
_diffrn_standards_number 0
_exptl_absorpt_coefficient_mu 0.309
_exptl_absorpt_correction_T_max 0.9757
_exptl_absorpt_correction_T_min 0.9267
_exptl_absorpt_correction_type multi-scan
_exptl_absorpt_process_details '(X-AREA; Stoe & Cie, 2001)'
_exptl_crystal_colour colourless
_exptl_crystal_density_diffrn 1.292
_exptl_crystal_density_method 'not measured'
_exptl_crystal_description plate
_exptl_crystal_F_000 468
_exptl_crystal_size_max 0.25
_exptl_crystal_size_mid 0.22
_exptl_crystal_size_min 0.08
_refine_diff_density_max 0.588
_refine_diff_density_min -0.347
_refine_ls_extinction_method none
_refine_ls_goodness_of_fit_ref 1.143
_refine_ls_hydrogen_treatment mixed
_refine_ls_matrix_type full
_refine_ls_number_parameters 144
_refine_ls_number_reflns 2055
_refine_ls_number_restraints 0
_refine_ls_restrained_S_all 1.143
_refine_ls_R_factor_all 0.0745
_refine_ls_R_factor_gt 0.0635
_refine_ls_shift/su_max 0.000
_refine_ls_shift/su_mean 0.000
_refine_ls_structure_factor_coef Fsqd
_refine_ls_weighting_details 'calc w = 1/[\s^2^(Fo^2^)+(0.0629P)^2^+0.9520P] where P=(Fo^2^+2Fc^2^)/3'
_refine_ls_weighting_scheme calc
_refine_ls_wR_factor_gt 0.1532
_refine_ls_wR_factor_ref 0.1587
_reflns_number_gt 1758
_reflns_number_total 2055
_reflns_threshold_expression I>2\s(I)
_cod_data_source_file go2069.cif
_cod_data_source_block I
_cod_original_sg_symbol_H-M 'P 21/n'
_cod_database_code 2236236
_cod_database_fobs_code 2236236

loop_
_symmetry_equiv_pos_as_xyz
'x, y, z'
'-x+1/2, y+1/2, -z+1/2'
'-x, -y, -z'
'x-1/2, -y-1/2, z-1/2'

loop_
_atom_site_type_symbol
_atom_site_label
_atom_site_fract_x
_atom_site_fract_y
_atom_site_fract_z
_atom_site_U_iso_or_equiv
_atom_site_adp_type
_atom_site_calc_flag
_atom_site_refinement_flags
_atom_site_occupancy
_atom_site_symmetry_multiplicity
_atom_site_disorder_assembly
_atom_site_disorder_group
Cl Cl1 0.74219(10) 0.71021(8) 0.25120(9) 0.0590(3) Uani d . 1 1 . .
N N1 0.5987(3) 0.54354(18) 0.8459(2) 0.0383(6) Uani d . 1 1 B .
O O1 0.7205(2) 0.39166(17) 0.6972(3) 0.0485(6) Uani d . 1 1 . .
H H1 0.687(5) 0.421(4) 0.764(5) 0.071(13) Uiso d . 1 1 . .
C C1 0.5450(3) 0.5882(3) 0.7189(3) 0.0410(7) Uani d . 1 1 . .
H H1A 0.5303 0.6702 0.7282 0.049 Uiso calc R 1 1 . .
H H1B 0.4525 0.5535 0.6992 0.049 Uiso calc R 1 1 . .
C C2 0.7218(4) 0.6084(3) 0.8905(3) 0.0479(8) Uani d . 1 1 . .
H H2A 0.7945 0.6057 0.8214 0.072 Uiso calc R 1 1 . .
H H2B 0.7588 0.5762 0.9739 0.072 Uiso calc R 1 1 . .
H H2C 0.6940 0.6866 0.9059 0.072 Uiso calc R 1 1 . .
C C3 0.4831(3) 0.5398(2) 0.9448(3) 0.0464(8) Uani d . 1 1 . .
H H3 0.3984 0.5110 0.8981 0.056 Uiso d R 1 1 B .
H H3' 0.4654 0.6157 0.9814 0.056 Uiso d PR 0.50 1 A 1
C C4 0.4443(7) 0.6608(5) 1.0048(6) 0.0403(13) Uani d P 0.50 1 B 2
H H4A 0.5114 0.6802 1.0760 0.060 Uiso calc PR 0.50 1 B 2
H H4B 0.3489 0.6588 1.0416 0.060 Uiso calc PR 0.50 1 B 2
H H4C 0.4489 0.7172 0.9335 0.060 Uiso calc PR 0.50 1 B 2
C C11 0.6426(3) 0.5669(2) 0.6023(3) 0.0346(6) Uani d . 1 1 . .
C C12 0.6469(3) 0.6424(2) 0.4950(3) 0.0370(6) Uani d . 1 1 . .
C C13 0.7364(3) 0.6175(2) 0.3882(3) 0.0386(7) Uani d . 1 1 . .
C C14 0.8205(3) 0.5226(2) 0.3842(3) 0.0372(7) Uani d . 1 1 . .
C C15 0.8119(3) 0.4494(2) 0.4901(3) 0.0411(7) Uani d . 1 1 . .
H H15 0.8676 0.3832 0.4896 0.049 Uiso calc R 1 1 . .
C C16 0.7241(3) 0.4695(2) 0.5979(3) 0.0371(6) Uani d . 1 1 . .
C C17 0.5559(4) 0.7462(3) 0.4936(4) 0.0539(9) Uani d . 1 1 . .
H H17A 0.6010 0.8052 0.5473 0.081 Uiso calc R 1 1 . .
H H17B 0.4636 0.7284 0.5314 0.081 Uiso calc R 1 1 . .
H H17C 0.5440 0.7725 0.4012 0.081 Uiso calc R 1 1 . .
C C18 0.9182(3) 0.4993(3) 0.2693(3) 0.0506(8) Uani d . 1 1 . .
H H18A 0.9715 0.4305 0.2874 0.076 Uiso calc R 1 1 . .
H H18B 0.9836 0.5624 0.2590 0.076 Uiso calc R 1 1 . .
H H18C 0.8632 0.4900 0.1867 0.076 Uiso calc R 1 1 . .

loop_
_atom_site_aniso_label
_atom_site_aniso_U_11
_atom_site_aniso_U_22
_atom_site_aniso_U_33
_atom_site_aniso_U_12
_atom_site_aniso_U_13
_atom_site_aniso_U_23
Cl1 0.0693(6) 0.0651(6) 0.0429(5) 0.0039(4) 0.0184(4) 0.0072(4)
N1 0.0397(13) 0.0333(12) 0.0421(14) -0.0020(9) 0.0198(11) 0.0028(10)
O1 0.0586(14) 0.0358(11) 0.0515(14) 0.0070(9) 0.0185(11) 0.0011(10)
C1 0.0323(15) 0.0451(16) 0.0457(18) 0.0006(12) 0.0128(12) 0.0010(13)
C2 0.0512(19) 0.0565(18) 0.0361(17) -0.0031(15) 0.0128(14) -0.0041(14)
C3 0.0454(18) 0.0442(16) 0.0499(19) 0.0062(13) 0.0217(14) 0.0130(14)
C4 0.049(3) 0.040(3) 0.032(3) 0.007(2) 0.015(3) 0.008(2)
C11 0.0263(13) 0.0379(14) 0.0396(16) -0.0048(10) 0.0067(11) -0.0064(11)
C12 0.0332(14) 0.0396(15) 0.0383(16) -0.0025(11) 0.0055(12) -0.0041(12)
C13 0.0372(15) 0.0436(15) 0.0350(16) -0.0044(12) 0.0060(12) -0.0047(12)
C14 0.0300(14) 0.0469(16) 0.0348(15) -0.0060(12) 0.0059(11) -0.0117(12)
C15 0.0362(15) 0.0422(15) 0.0448(17) 0.0034(12) 0.0040(13) -0.0134(13)
C16 0.0359(15) 0.0342(14) 0.0413(16) -0.0045(11) 0.0069(12) -0.0036(12)
C17 0.061(2) 0.0508(18) 0.050(2) 0.0165(15) 0.0152(16) 0.0071(15)
C18 0.0440(17) 0.067(2) 0.0415(18) 0.0017(15) 0.0125(14) -0.0143(15)

loop_
_atom_type_symbol
_atom_type_description
_atom_type_scat_dispersion_real
_atom_type_scat_dispersion_imag
_atom_type_scat_source
C C 0.0033 0.0016 'International Tables Vol C Tables 4.2.6.8 and 6.1.1.4'
H H 0.0000 0.0000 'International Tables Vol C Tables 4.2.6.8 and 6.1.1.4'
Cl Cl 0.1484 0.1585 'International Tables Vol C Tables 4.2.6.8 and 6.1.1.4'
N N 0.0061 0.0033 'International Tables Vol C Tables 4.2.6.8 and 6.1.1.4'
O O 0.0106 0.0060 'International Tables Vol C Tables 4.2.6.8 and 6.1.1.4'

loop_
_geom_angle_atom_site_label_1
_geom_angle_atom_site_label_2
_geom_angle_atom_site_label_3
_geom_angle_site_symmetry_1
_geom_angle_site_symmetry_3
_geom_angle
C1 N1 C2 . . 110.1(2)
C1 N1 C3 . . 109.4(2)
C2 N1 C3 . . 113.9(2)
C16 O1 H1 . . 108(3)
N1 C1 C11 . . 113.1(2)
N1 C1 H1A . . 108.9
C11 C1 H1A . . 108.9
N1 C1 H1B . . 108.9
C11 C1 H1B . . 108.9
H1A C1 H1B . . 107.8
N1 C2 H2A . . 109.5
N1 C2 H2B . . 109.5
H2A C2 H2B . . 109.5
N1 C2 H2C . . 109.5
H2A C2 H2C . . 109.5
H2B C2 H2C . . 109.5
N1 C3 C3 . 3_667 110.8(3)
N1 C3 C4 . . 113.2(3)
C3 C3 C4 3_667 . 110.2(4)
N1 C3 H3 . . 107.5
C3 C3 H3 3_667 . 107.5
C4 C3 H3 . . 107.4
N1 C3 H3' . . 110.3
C3 C3 H3' 3_667 . 110.1
H3 C3 H3' . . 110.5
C3 C4 H4A . . 109.5
C3 C4 H4B . . 109.5
H4A C4 H4B . . 109.5
C3 C4 H4C . . 109.5
H4A C4 H4C . . 109.5
H4B C4 H4C . . 109.5
C16 C11 C12 . . 119.5(3)
C16 C11 C1 . . 120.4(3)
C12 C11 C1 . . 120.1(2)
C11 C12 C13 . . 117.9(3)
C11 C12 C17 . . 121.0(3)
C13 C12 C17 . . 121.1(3)
C14 C13 C12 . . 123.3(3)
C14 C13 Cl1 . . 117.9(2)
C12 C13 Cl1 . . 118.8(2)
C15 C14 C13 . . 117.3(3)
C15 C14 C18 . . 120.7(3)
C13 C14 C18 . . 122.1(3)
C14 C15 C16 . . 121.9(3)
C14 C15 H15 . . 119.1
C16 C15 H15 . . 119.1
O1 C16 C15 . . 117.9(3)
O1 C16 C11 . . 121.9(3)
C15 C16 C11 . . 120.3(3)
C12 C17 H17A . . 109.5
C12 C17 H17B . . 109.5
H17A C17 H17B . . 109.5
C12 C17 H17C . . 109.5
H17A C17 H17C . . 109.5
H17B C17 H17C . . 109.5
C14 C18 H18A . . 109.5
C14 C18 H18B . . 109.5
H18A C18 H18B . . 109.5
C14 C18 H18C . . 109.5
H18A C18 H18C . . 109.5
H18B C18 H18C . . 109.5

loop_
_geom_bond_atom_site_label_1
_geom_bond_atom_site_label_2
_geom_bond_site_symmetry_2
_geom_bond_distance
Cl1 C13 . 1.758(3)
N1 C1 . 1.464(4)
N1 C2 . 1.468(4)
N1 C3 . 1.483(4)
O1 C16 . 1.358(4)
O1 H1 . 0.82(5)
C1 C11 . 1.514(4)
C1 H1A . 0.9900
C1 H1B . 0.9900
C2 H2A . 0.9800
C2 H2B . 0.9800
C2 H2C . 0.9800
C3 C3 3_667 1.486(6)
C3 C4 . 1.604(6)
C3 H3 . 0.9886
C3 H3' . 0.9905
C4 H3' . 0.6186
C4 H4A . 0.9800
C4 H4B . 0.9800
C4 H4C . 0.9800
C11 C16 . 1.396(4)
C11 C12 . 1.399(4)
C12 C13 . 1.400(4)
C12 C17 . 1.508(4)
C13 C14 . 1.385(4)
C14 C15 . 1.373(4)
C14 C18 . 1.506(4)
C15 C16 . 1.386(4)
C15 H15 . 0.9500
C17 H17A . 0.9800
C17 H17B . 0.9800
C17 H17C . 0.9800
C18 H18A . 0.9800
C18 H18B . 0.9800
C18 H18C . 0.9800

loop_
_geom_hbond_atom_site_label_D
_geom_hbond_atom_site_label_H
_geom_hbond_atom_site_label_A
_geom_hbond_site_symmetry_A
_geom_hbond_distance_DH
_geom_hbond_distance_HA
_geom_hbond_distance_DA
_geom_hbond_angle_DHA
O1 H1 N1 . 0.82(5) 1.87(5) 2.614(3) 150(4)
C1 H1B Cg1 3_666 0.99 2.83 3.709(3) 148

loop_
_geom_torsion_atom_site_label_1
_geom_torsion_atom_site_label_2
_geom_torsion_atom_site_label_3
_geom_torsion_atom_site_label_4
_geom_torsion_site_symmetry_3
_geom_torsion_site_symmetry_4
_geom_torsion
C2 N1 C1 C11 . . 69.4(3)
C3 N1 C1 C11 . . -164.7(2)
C1 N1 C3 C3 . 3_667 159.9(3)
C2 N1 C3 C3 . 3_667 -76.3(4)
C1 N1 C3 C4 . . -75.7(4)
C2 N1 C3 C4 . . 48.0(4)
N1 C1 C11 C16 . . 33.1(4)
N1 C1 C11 C12 . . -149.8(3)
N1 C3 C3 N1 3_667 3_667 -180.0(2)
C16 C11 C12 C13 . . -1.4(4)
C1 C11 C12 C13 . . -178.5(3)
C16 C11 C12 C17 . . 177.5(3)
C1 C11 C12 C17 . . 0.4(4)
C11 C12 C13 C14 . . -0.2(4)
C17 C12 C13 C14 . . -179.1(3)
C11 C12 C13 Cl1 . . 179.3(2)
C17 C12 C13 Cl1 . . 0.3(4)
C12 C13 C14 C15 . . 1.2(4)
Cl1 C13 C14 C15 . . -178.2(2)
C12 C13 C14 C18 . . -178.6(3)
Cl1 C13 C14 C18 . . 2.0(4)
C13 C14 C15 C16 . . -0.7(4)
C18 C14 C15 C16 . . 179.1(3)
C14 C15 C16 O1 . . 178.9(3)
C14 C15 C16 C11 . . -0.9(4)
C12 C11 C16 O1 . . -177.8(3)
C1 C11 C16 O1 . . -0.7(4)
C12 C11 C16 C15 . . 2.0(4)
C1 C11 C16 C15 . . 179.1(3)
